data_2016452
loop_
_publ_author_name
'Figueira, Jo\~ao'
'Rodrigues, Jo\~ao'
'Russo, Luca'
'Rissanen, Kari'

_publ_section_title
;
 Three 2,5-dialkoxy-1,4-diethynylbenzene derivatives
;
_journal_coeditor_code SK3181
_journal_issue 2
_journal_name_full 'Acta Crystallographica Section C'
_journal_page_first o33
_journal_page_last o36
_journal_paper_doi 10.1107/S0108270107065523
_journal_volume 64
_journal_year 2008
_chemical_formula_iupac 'C14 H14 O2'
_chemical_formula_moiety 'C14 H14 O2'
_chemical_formula_sum 'C14 H14 O2'
_chemical_formula_weight 214.25
_chemical_name_systematic
;
2,5-Diethoxy-1,4-diethynylbenzene
;
_space_group_IT_number 14
_symmetry_cell_setting monoclinic
_symmetry_space_group_name_Hall '-P 2ybc'
_symmetry_space_group_name_H-M 'P 1 21/c 1'
_audit_creation_method 'WinGX routine CIF_UPDATE'
_cell_angle_alpha 90
_cell_angle_beta 112.74(3)
_cell_angle_gamma 90
_cell_formula_units_Z 2
_cell_length_a 9.748(2)
_cell_length_b 8.890(2)
_cell_length_c 7.566(2)
_cell_measurement_temperature 173(2)
_cell_volume 604.7(3)
_computing_cell_refinement 'HKL Scalepack (Otwinowski & Minor, 1997)'
_computing_data_collection 'Collect (Hooft, 1998)'
_computing_data_reduction 'HKL Denzo and Scalepack (Otwinowski & Minor, 1997)'
_computing_molecular_graphics 'Ortep-3 for Windows (Farrugia, 1997)'
_computing_publication_material 'WinGX (Farrugia, 1999)'
_computing_structure_refinement 'SHELXL97  (Sheldrick, 1997)'
_computing_structure_solution 'SHELXS97  (Sheldrick, 1997)'
_diffrn_measured_fraction_theta_full 0.984
_diffrn_measured_fraction_theta_max 0.984
_diffrn_measurement_device_type 'Nonius KappaCCD'
_diffrn_measurement_method 'CCD rotation images, thick slices'
_diffrn_radiation_type MoK\a
_diffrn_radiation_wavelength 0.71073
_diffrn_reflns_av_R_equivalents 0.024
_diffrn_reflns_limit_h_max 10
_diffrn_reflns_limit_h_min -11
_diffrn_reflns_limit_k_max 10
_diffrn_reflns_limit_k_min -9
_diffrn_reflns_limit_l_max 8
_diffrn_reflns_limit_l_min -7
_diffrn_reflns_number 4943
_diffrn_reflns_theta_full 25.02
_diffrn_reflns_theta_max 25.02
_diffrn_reflns_theta_min 3.71
_exptl_absorpt_coefficient_mu 0.078
_exptl_absorpt_correction_type none
_exptl_crystal_colour colourless
_exptl_crystal_density_diffrn 1.177
_exptl_crystal_density_method 'not measured'
_exptl_crystal_description block
_exptl_crystal_F_000 228
_exptl_crystal_size_max 0.3
_exptl_crystal_size_mid 0.2
_exptl_crystal_size_min 0.2
_refine_diff_density_max 0.144
_refine_diff_density_min -0.188
_refine_ls_extinction_method none
_refine_ls_goodness_of_fit_ref 1.07
_refine_ls_hydrogen_treatment constr
_refine_ls_matrix_type full
_refine_ls_number_parameters 74
_refine_ls_number_reflns 1045
_refine_ls_number_restraints 0
_refine_ls_restrained_S_all 1.07
_refine_ls_R_factor_gt 0.0381
_refine_ls_shift/su_max 0
_refine_ls_structure_factor_coef Fsqd
_refine_ls_weighting_details 'calc w=1/[\s^2^(Fo^2^)+(0.0343P)^2^+0.2580P] where P=(Fo^2^+2Fc^2^)/3'
_refine_ls_weighting_scheme calc
_refine_ls_wR_factor_ref 0.0949
_reflns_number_gt 910
_reflns_number_total 1045
_reflns_threshold_expression >2sigma(I)
_cod_data_source_file sk3181.cif
_cod_data_source_block II
_cod_original_sg_symbol_H-M 'P 21/c'
_cod_database_code 2016452
_cod_database_fobs_code 2016452

loop_
_symmetry_equiv_pos_as_xyz
'x, y, z'
'-x, y+1/2, -z+1/2'
'-x, -y, -z'
'x, -y-1/2, z-1/2'

loop_
_atom_site_type_symbol
_atom_site_label
_atom_site_fract_x
_atom_site_fract_y
_atom_site_fract_z
_atom_site_U_iso_or_equiv
_atom_site_adp_type
_atom_site_calc_flag
_atom_site_refinement_flags
_atom_site_occupancy
O O1 0.21490(11) 0.20584(11) 0.21994(14) 0.0314(3) Uani d . 1
C C1 0.38489(18) -0.13769(18) 0.4200(2) 0.0430(4) Uani d . 1
H H1 0.4739 -0.1709 0.5195 0.052 Uiso calc R 1
C C2 0.27296(16) -0.09599(16) 0.2948(2) 0.0321(4) Uani d . 1
C C3 0.13512(15) -0.04637(16) 0.14445(19) 0.0265(3) Uani d . 1
C C4 0.02968(15) -0.15371(16) 0.03503(19) 0.0279(4) Uani d . 1
H H4 0.0505 -0.2578 0.0589 0.033 Uiso calc R 1
C C5 0.10497(15) 0.10871(16) 0.10794(19) 0.0259(3) Uani d . 1
C C6 0.19286(16) 0.36579(15) 0.1785(2) 0.0297(4) Uani d . 1
H H6A 0.102 0.4011 0.1945 0.036 Uiso calc R 1
H H6B 0.1822 0.3863 0.0452 0.036 Uiso calc R 1
C C7 0.32904(17) 0.44534(18) 0.3193(2) 0.0375(4) Uani d . 1
H H7A 0.3411 0.4199 0.4505 0.056 Uiso calc R 1
H H7B 0.3165 0.5543 0.3007 0.056 Uiso calc R 1
H H7C 0.4174 0.4132 0.2976 0.056 Uiso calc R 1

loop_
_atom_site_aniso_label
_atom_site_aniso_U_11
_atom_site_aniso_U_22
_atom_site_aniso_U_33
_atom_site_aniso_U_12
_atom_site_aniso_U_13
_atom_site_aniso_U_23
O1 0.0307(6) 0.0224(5) 0.0325(6) -0.0064(4) 0.0029(4) -0.0030(4)
C1 0.0368(9) 0.0312(9) 0.0441(10) 0.0007(7) -0.0030(8) -0.0029(7)
C2 0.0323(8) 0.0234(7) 0.0358(8) -0.0040(6) 0.0079(7) -0.0044(6)
C3 0.0254(7) 0.0259(8) 0.0262(7) -0.0030(6) 0.0078(6) -0.0018(6)
C4 0.0297(8) 0.0216(7) 0.0296(8) -0.0021(6) 0.0085(6) -0.0011(6)
C5 0.0261(7) 0.0249(7) 0.0254(7) -0.0071(5) 0.0085(6) -0.0049(5)
C6 0.0322(8) 0.0228(8) 0.0315(8) -0.0041(6) 0.0095(6) -0.0023(6)
C7 0.0358(8) 0.0273(8) 0.0437(9) -0.0083(6) 0.0092(7) -0.0064(6)

loop_
_atom_type_symbol
_atom_type_description
_atom_type_scat_dispersion_real
_atom_type_scat_dispersion_imag
_atom_type_scat_source
C C 0.0033 0.0016 'International Tables Vol C Tables 4.2.6.8 and 6.1.1.4'
H H 0 0 'International Tables Vol C Tables 4.2.6.8 and 6.1.1.4'
O O 0.0106 0.006 'International Tables Vol C Tables 4.2.6.8 and 6.1.1.4'

loop_
_geom_angle_atom_site_label_1
_geom_angle_atom_site_label_2
_geom_angle_atom_site_label_3
_geom_angle_site_symmetry_1
_geom_angle_site_symmetry_3
_geom_angle
C5 O1 C6 . . 117.64(11)
C2 C1 H1 . . 180
C1 C2 C3 . . 178.93(17)
C4 C3 C5 . . 119.67(12)
C4 C3 C2 . . 119.80(13)
C5 C3 C2 . . 120.54(12)
C5 C4 C3 3 . 120.86(13)
C5 C4 H4 3 . 119.6
C3 C4 H4 . . 119.6
O1 C5 C4 . 3 124.68(13)
O1 C5 C3 . . 115.84(12)
C4 C5 C3 3 . 119.47(12)
O1 C6 C7 . . 106.75(12)
O1 C6 H6A . . 110.4
C7 C6 H6A . . 110.4
O1 C6 H6B . . 110.4
C7 C6 H6B . . 110.4
H6A C6 H6B . . 108.6
C6 C7 H7A . . 109.5
C6 C7 H7B . . 109.5
H7A C7 H7B . . 109.5
C6 C7 H7C . . 109.5
H7A C7 H7C . . 109.5
H7B C7 H7C . . 109.5

loop_
_geom_bond_atom_site_label_1
_geom_bond_atom_site_label_2
_geom_bond_site_symmetry_2
_geom_bond_distance
O1 C5 . 1.3820(16)
O1 C6 . 1.4541(17)
C1 C2 . 1.194(2)
C1 H1 . 0.95
C2 C3 . 1.454(2)
C3 C4 . 1.412(2)
C3 C5 . 1.414(2)
C4 C5 3 1.398(2)
C4 H4 . 0.95
C5 C4 3 1.398(2)
C6 C7 . 1.518(2)
C6 H6A . 0.99
C6 H6B . 0.99
C7 H7A . 0.98
C7 H7B . 0.98
C7 H7C . 0.98

loop_
_geom_torsion_atom_site_label_1
_geom_torsion_atom_site_label_2
_geom_torsion_atom_site_label_3
_geom_torsion_atom_site_label_4
_geom_torsion_site_symmetry_4
_geom_torsion
C5 C3 C4 C5 3 -0.6(2)
C2 C3 C4 C5 3 178.77(13)
C6 O1 C5 C4 3 -3.9(2)
C6 O1 C5 C3 . 175.96(12)
C4 C3 C5 O1 . -179.22(12)
C2 C3 C5 O1 . 1.41(19)
C4 C3 C5 C4 3 0.6(2)
C2 C3 C5 C4 3 -178.77(13)
C5 O1 C6 C7 . -179.40(12)
